data_4320319
loop_
_publ_author_name
'Fu Qiang Huang'
'Kwasi Mitchell'
'James A. Ibers'

_publ_section_title
;
 New Layered Materials: Syntheses, Structures, and Optical and Magnetic
 Properties of CsGdZnSe3, CsZrCuSe3, CsUCuSe3, and BaGdCuSe3
;
_journal_name_full 'Inorganic Chemistry'
_journal_page_first 5123
_journal_page_last 5126
_journal_paper_doi 10.1021/ic0104353
_journal_volume 40
_journal_year 2001
_chemical_formula_sum 'Cs Cu Se3 Zr'
_chemical_formula_weight 524.55
_chemical_name_systematic
;
   ?
;
_space_group_IT_number 63
_symmetry_cell_setting orthorhombic
_symmetry_space_group_name_Hall '-C 2c 2'
_symmetry_space_group_name_H-M 'C m c m'
_atom_sites_solution_hydrogens geom
_atom_sites_solution_primary direct
_atom_sites_solution_secondary difmap
_audit_creation_method SHELXL-97
_cell_angle_alpha 90.00
_cell_angle_beta 90.00
_cell_angle_gamma 90.00
_cell_formula_units_Z 4
_cell_length_a 3.903(2)
_cell_length_b 15.841(10)
_cell_length_c 10.215(6)
_cell_measurement_temperature 153(2)
_cell_volume 631.6(6)
_computing_cell_refinement 'SMART version 5.054 (Bruker, 2000)'
_computing_data_collection 'SMART version 5.054 (Bruker, 2000)'
_computing_data_reduction 'SAINT-Plus version 6.02A (Bruker, 2000)'
_computing_molecular_graphics 'SHELXTL-97 (Sheldrick, 1997)'
_computing_publication_material 'SHELXTL-97 (Sheldrick, 1997)'
_computing_structure_refinement 'SHELXL-97 (Sheldrick, 1997)'
_computing_structure_solution 'SHELXS-97 (Sheldrick, 1990)'
_diffrn_ambient_temperature 153(2)
_diffrn_measured_fraction_theta_full 0.986
_diffrn_measured_fraction_theta_max 0.986
_diffrn_measurement_device_type 'Bruker Smart 1000 CCD'
_diffrn_measurement_method \w
_diffrn_radiation_monochromator graphite
_diffrn_radiation_source 'fine-focus sealed tube'
_diffrn_radiation_type MoK\a
_diffrn_radiation_wavelength 0.71073
_diffrn_reflns_av_R_equivalents 0.0364
_diffrn_reflns_av_sigmaI/netI 0.0247
_diffrn_reflns_limit_h_max 4
_diffrn_reflns_limit_h_min -4
_diffrn_reflns_limit_k_max 17
_diffrn_reflns_limit_k_min -17
_diffrn_reflns_limit_l_max 11
_diffrn_reflns_limit_l_min -11
_diffrn_reflns_number 1740
_diffrn_reflns_theta_full 23.23
_diffrn_reflns_theta_max 23.23
_diffrn_reflns_theta_min 2.57
_diffrn_standards_decay_% <2
_diffrn_standards_interval_count none
_diffrn_standards_interval_time none
_diffrn_standards_number none
_exptl_absorpt_coefficient_mu 27.842
_exptl_absorpt_correction_T_max 0.318
_exptl_absorpt_correction_T_min 0.022
_exptl_absorpt_correction_type numerical
_exptl_absorpt_process_details 'face indexed'
_exptl_crystal_colour black
_exptl_crystal_density_diffrn 5.517
_exptl_crystal_density_method 'not measured'
_exptl_crystal_description plate
_exptl_crystal_F_000 904
_exptl_crystal_size_max 0.496
_exptl_crystal_size_mid 0.052
_exptl_crystal_size_min 0.046
_refine_diff_density_max 1.377
_refine_diff_density_min -1.302
_refine_diff_density_rms 0.370
_refine_ls_extinction_coef 0.0020(3)
_refine_ls_extinction_expression Fc^*^=kFc[1+0.001xFc^2^\l^3^/sin(2\q)]^-1/4^
_refine_ls_extinction_method SHELXL
_refine_ls_goodness_of_fit_ref 1.304
_refine_ls_hydrogen_treatment mixed
_refine_ls_matrix_type full
_refine_ls_number_parameters 24
_refine_ls_number_reflns 281
_refine_ls_number_restraints 0
_refine_ls_restrained_S_all 1.304
_refine_ls_R_factor_all 0.0289
_refine_ls_R_factor_gt 0.0284
_refine_ls_shift/su_max 0.001
_refine_ls_shift/su_mean 0.000
_refine_ls_structure_factor_coef Fsqd
_refine_ls_weighting_details
; calc
   [1.00000+0.00000exp(0.00(sin\q/\l)^2^)]/
     [\s^2^(Fo^2^)+0.0000+0.0000*P+(0.0400P)^2^+0.0000sin\q/\l]
   where P = 1.00000Fo^2^ + 0.00000Fc^2^
;
_refine_ls_weighting_scheme calc
_refine_ls_wR_factor_gt 0.0657
_refine_ls_wR_factor_ref 0.0660
_reflns_number_gt 272
_reflns_number_total 281
_reflns_threshold_expression >2sigma(I)
_cod_data_source_file ic0104353_4.cif
_cod_data_source_block cszrcu
_cod_original_cell_volume 631.6(7)
_cod_database_code 4320319

loop_
_symmetry_equiv_pos_as_xyz
'x, y, z'
'-x, -y, z+1/2'
'-x, y, -z+1/2'
'x, -y, -z'
'x+1/2, y+1/2, z'
'-x+1/2, -y+1/2, z+1/2'
'-x+1/2, y+1/2, -z+1/2'
'x+1/2, -y+1/2, -z'
'-x, -y, -z'
'x, y, -z-1/2'
'x, -y, z-1/2'
'-x, y, z'
'-x+1/2, -y+1/2, -z'
'x+1/2, y+1/2, -z-1/2'
'x+1/2, -y+1/2, z-1/2'
'-x+1/2, y+1/2, z'

loop_
_atom_site_label
_atom_site_type_symbol
_atom_site_fract_x
_atom_site_fract_y
_atom_site_fract_z
_atom_site_U_iso_or_equiv
_atom_site_adp_type
_atom_site_occupancy
_atom_site_symmetry_multiplicity
_atom_site_calc_flag
_atom_site_refinement_flags
_atom_site_disorder_assembly
_atom_site_disorder_group
Cs Cs 0.0000 0.74457(4) 0.2500 0.0124(4) Uani 1 4 d S . .
Zr Zr 0.0000 0.0000 0.0000 0.0086(4) Uani 1 4 d S . .
Cu Cu 0.0000 0.46521(9) 0.2500 0.0118(4) Uani 1 4 d S . .
Se1 Se 0.0000 0.38538(5) 0.04890(7) 0.0089(4) Uani 1 2 d S . .
Se2 Se 0.0000 0.05833(7) 0.2500 0.0090(4) Uani 1 4 d S . .

loop_
_atom_site_aniso_label
_atom_site_aniso_U_11
_atom_site_aniso_U_22
_atom_site_aniso_U_33
_atom_site_aniso_U_23
_atom_site_aniso_U_13
_atom_site_aniso_U_12
Cs 0.0118(5) 0.0117(5) 0.0138(6) 0.000 0.000 0.000
Zr 0.0087(6) 0.0098(7) 0.0075(7) -0.0001(4) 0.000 0.000
Cu 0.0140(7) 0.0118(8) 0.0096(9) 0.000 0.000 0.000
Se1 0.0093(5) 0.0092(6) 0.0081(6) 0.0002(3) 0.000 0.000
Se2 0.0100(6) 0.0111(7) 0.0058(7) 0.000 0.000 0.000

loop_
_atom_type_symbol
_atom_type_description
_atom_type_scat_dispersion_real
_atom_type_scat_dispersion_imag
_atom_type_scat_source
Cu Cu 0.3201 1.2651 'International Tables Vol C Tables 4.2.6.8 and 6.1.1.4'
Se Se -0.0929 2.2259 'International Tables Vol C Tables 4.2.6.8 and 6.1.1.4'
Zr Zr -2.9673 0.5597 'International Tables Vol C Tables 4.2.6.8 and 6.1.1.4'
Cs Cs -0.3680 2.1192 'International Tables Vol C Tables 4.2.6.8 and 6.1.1.4'

loop_
_geom_angle_atom_site_label_1
_geom_angle_atom_site_label_2
_geom_angle_atom_site_label_3
_geom_angle
_geom_angle_site_symmetry_1
_geom_angle_site_symmetry_3
_geom_angle_publ_flag
Se2 Cs Se2 66.96(5) 5_455 5 ?
Se2 Cs Se1 144.53(2) 5_455 14_556 ?
Se2 Cs Se1 102.55(4) 5 14_556 ?
Se2 Cs Se1 144.53(2) 5_455 5 ?
Se2 Cs Se1 102.55(4) 5 5 ?
Se1 Cs Se1 69.45(5) 14_556 5 ?
Se2 Cs Se1 102.55(4) 5_455 5_455 ?
Se2 Cs Se1 144.53(2) 5 5_455 ?
Se1 Cs Se1 103.58(5) 14_556 5_455 ?
Se1 Cs Se1 65.53(4) 5 5_455 ?
Se2 Cs Se1 102.55(4) 5_455 14_456 ?
Se2 Cs Se1 144.53(2) 5 14_456 ?
Se1 Cs Se1 65.53(4) 14_556 14_456 ?
Se1 Cs Se1 103.58(5) 5 14_456 ?
Se1 Cs Se1 69.45(5) 5_455 14_456 ?
Se2 Cs Se1 62.21(3) 5_455 9_565 ?
Se2 Cs Se1 62.21(3) 5 9_565 ?
Se1 Cs Se1 144.90(2) 14_556 9_565 ?
Se1 Cs Se1 82.73(4) 5 9_565 ?
Se1 Cs Se1 82.73(4) 5_455 9_565 ?
Se1 Cs Se1 144.90(2) 14_456 9_565 ?
Se2 Cs Se1 62.21(3) 5_455 2_565 ?
Se2 Cs Se1 62.21(3) 5 2_565 ?
Se1 Cs Se1 82.73(4) 14_556 2_565 ?
Se1 Cs Se1 144.90(2) 5 2_565 ?
Se1 Cs Se1 144.90(2) 5_455 2_565 ?
Se1 Cs Se1 82.73(4) 14_456 2_565 ?
Se1 Cs Se1 112.02(5) 9_565 2_565 ?
Se2 Cs Cs 56.52(3) 5_455 1_455 ?
Se2 Cs Cs 123.48(3) 5 1_455 ?
Se1 Cs Cs 122.76(2) 14_556 1_455 ?
Se1 Cs Cs 122.76(2) 5 1_455 ?
Se1 Cs Cs 57.24(2) 5_455 1_455 ?
Se1 Cs Cs 57.24(2) 14_456 1_455 ?
Se1 Cs Cs 90.0 9_565 1_455 ?
Se1 Cs Cs 90.0 2_565 1_455 ?
Se2 Cs Cs 123.48(3) 5_455 1_655 ?
Se2 Cs Cs 56.52(3) 5 1_655 ?
Se1 Cs Cs 57.24(2) 14_556 1_655 ?
Se1 Cs Cs 57.24(2) 5 1_655 ?
Se1 Cs Cs 122.76(2) 5_455 1_655 ?
Se1 Cs Cs 122.76(2) 14_456 1_655 ?
Se1 Cs Cs 90.0 9_565 1_655 ?
Se1 Cs Cs 90.0 2_565 1_655 ?
Cs Cs Cs 180.0 1_455 1_655 ?
Se2 Cs Cu 175.693(18) 5_455 5 ?
Se2 Cs Cu 117.34(5) 5 5 ?
Se1 Cs Cu 36.50(2) 14_556 5 ?
Se1 Cs Cu 36.50(2) 5 5 ?
Se1 Cs Cu 73.96(4) 5_455 5 ?
Se1 Cs Cu 73.96(4) 14_456 5 ?
Se1 Cs Cu 119.22(3) 9_565 5 ?
Se1 Cs Cu 119.22(2) 2_565 5 ?
Cs Cs Cu 119.18(2) 1_455 5 ?
Cs Cs Cu 60.82(2) 1_655 5 ?
Se2 Cs Cu 117.34(5) 5_455 5_455 ?
Se2 Cs Cu 175.693(18) 5 5_455 ?
Se1 Cs Cu 73.96(4) 14_556 5_455 ?
Se1 Cs Cu 73.96(4) 5 5_455 ?
Se1 Cs Cu 36.50(2) 5_455 5_455 ?
Se1 Cs Cu 36.50(2) 14_456 5_455 ?
Se1 Cs Cu 119.22(3) 9_565 5_455 ?
Se1 Cs Cu 119.22(2) 2_565 5_455 ?
Cs Cs Cu 60.82(2) 1_455 5_455 ?
Cs Cs Cu 119.18(2) 1_655 5_455 ?
Cu Cs Cu 58.35(5) 5 5_455 ?
Se1 Zr Se1 92.04(5) 13 13_455 ?
Se1 Zr Se1 180.00(2) 13 5_445 ?
Se1 Zr Se1 87.96(5) 13_455 5_445 ?
Se1 Zr Se1 87.96(5) 13 5_545 ?
Se1 Zr Se1 180.00(2) 13_455 5_545 ?
Se1 Zr Se1 92.04(5) 5_445 5_545 ?
Se1 Zr Se2 86.87(3) 13 . ?
Se1 Zr Se2 86.87(3) 13_455 . ?
Se1 Zr Se2 93.13(3) 5_445 . ?
Se1 Zr Se2 93.13(3) 5_545 . ?
Se1 Zr Se2 93.13(3) 13 9 ?
Se1 Zr Se2 93.13(3) 13_455 9 ?
Se1 Zr Se2 86.87(3) 5_445 9 ?
Se1 Zr Se2 86.87(3) 5_545 9 ?
Se2 Zr Se2 180.00(4) . 9 ?
Se1 Zr Cu 80.02(4) 13 5_545 ?
Se1 Zr Cu 133.47(3) 13_455 5_545 ?
Se1 Zr Cu 99.98(4) 5_445 5_545 ?
Se1 Zr Cu 46.53(3) 5_545 5_545 ?
Se2 Zr Cu 47.24(3) . 5_545 ?
Se2 Zr Cu 132.76(3) 9 5_545 ?
Se1 Zr Cu 99.98(4) 13 13_455 ?
Se1 Zr Cu 46.53(3) 13_455 13_455 ?
Se1 Zr Cu 80.02(4) 5_445 13_455 ?
Se1 Zr Cu 133.47(3) 5_545 13_455 ?
Se2 Zr Cu 132.76(3) . 13_455 ?
Se2 Zr Cu 47.24(3) 9 13_455 ?
Cu Zr Cu 180.00(5) 5_545 13_455 ?
Se1 Zr Cu 133.47(3) 13 5_445 ?
Se1 Zr Cu 80.02(4) 13_455 5_445 ?
Se1 Zr Cu 46.53(3) 5_445 5_445 ?
Se1 Zr Cu 99.98(4) 5_545 5_445 ?
Se2 Zr Cu 47.24(3) . 5_445 ?
Se2 Zr Cu 132.76(3) 9 5_445 ?
Cu Zr Cu 73.52(5) 5_545 5_445 ?
Cu Zr Cu 106.48(5) 13_455 5_445 ?
Se1 Zr Cu 46.53(3) 13 13 ?
Se1 Zr Cu 99.98(4) 13_455 13 ?
Se1 Zr Cu 133.47(3) 5_445 13 ?
Se1 Zr Cu 80.02(4) 5_545 13 ?
Se2 Zr Cu 132.76(3) . 13 ?
Se2 Zr Cu 47.24(3) 9 13 ?
Cu Zr Cu 106.48(5) 5_545 13 ?
Cu Zr Cu 73.52(5) 13_455 13 ?
Cu Zr Cu 180.00(5) 5_445 13 ?
Se1 Cu Se1 116.77(8) . 10_556 ?
Se1 Cu Se2 108.43(2) . 5 ?
Se1 Cu Se2 108.43(2) 10_556 5 ?
Se1 Cu Se2 108.43(2) . 5_455 ?
Se1 Cu Se2 108.43(2) 10_556 5_455 ?
Se2 Cu Se2 105.83(8) 5 5_455 ?
Se1 Cu Zr 139.07(3) . 6 ?
Se1 Cu Zr 54.67(3) 10_556 6 ?
Se2 Cu Zr 54.60(2) 5 6 ?
Se2 Cu Zr 112.05(4) 5_455 6 ?
Se1 Cu Zr 54.67(3) . 5_455 ?
Se1 Cu Zr 139.07(3) 10_556 5_455 ?
Se2 Cu Zr 112.05(4) 5 5_455 ?
Se2 Cu Zr 54.60(2) 5_455 5_455 ?
Zr Cu Zr 160.54(5) 6 5_455 ?
Se1 Cu Zr 139.07(3) . 6_455 ?
Se1 Cu Zr 54.67(3) 10_556 6_455 ?
Se2 Cu Zr 112.05(4) 5 6_455 ?
Se2 Cu Zr 54.60(2) 5_455 6_455 ?
Zr Cu Zr 73.52(5) 6 6_455 ?
Zr Cu Zr 103.10(5) 5_455 6_455 ?
Se1 Cu Zr 54.67(3) . 5 ?
Se1 Cu Zr 139.07(3) 10_556 5 ?
Se2 Cu Zr 54.60(2) 5 5 ?
Se2 Cu Zr 112.05(4) 5_455 5 ?
Zr Cu Zr 103.10(5) 6 5 ?
Zr Cu Zr 73.52(5) 5_455 5 ?
Zr Cu Zr 160.54(5) 6_455 5 ?
Se1 Cu Cs 62.76(4) . 5_445 ?
Se1 Cu Cs 62.76(4) 10_556 5_445 ?
Se2 Cu Cs 156.26(4) 5 5_445 ?
Se2 Cu Cs 97.91(5) 5_455 5_445 ?
Zr Cu Cs 116.06(3) 6 5_445 ?
Zr Cu Cs 81.71(3) 5_455 5_445 ?
Zr Cu Cs 81.71(3) 6_455 5_445 ?
Zr Cu Cs 116.06(3) 5 5_445 ?
Se1 Cu Cs 62.76(4) . 5_545 ?
Se1 Cu Cs 62.76(4) 10_556 5_545 ?
Se2 Cu Cs 97.91(5) 5 5_545 ?
Se2 Cu Cs 156.26(4) 5_455 5_545 ?
Zr Cu Cs 81.71(3) 6 5_545 ?
Zr Cu Cs 116.06(3) 5_455 5_545 ?
Zr Cu Cs 116.06(3) 6_455 5_545 ?
Zr Cu Cs 81.71(3) 5 5_545 ?
Cs Cu Cs 58.35(5) 5_445 5_545 ?
Se1 Cu Cs 121.62(4) . . ?
Se1 Cu Cs 121.62(4) 10_556 . ?
Se2 Cu Cs 52.91(4) 5 . ?
Se2 Cu Cs 52.91(4) 5_455 . ?
Zr Cu Cs 80.27(2) 6 . ?
Zr Cu Cs 80.27(2) 5_455 . ?
Zr Cu Cs 80.27(2) 6_455 . ?
Zr Cu Cs 80.27(2) 5 . ?
Cs Cu Cs 150.82(2) 5_445 . ?
Cs Cu Cs 150.82(2) 5_545 . ?
Cu Se1 Zr 78.81(4) . 5 ?
Cu Se1 Zr 78.81(4) . 5_455 ?
Zr Se1 Zr 92.04(5) 5 5_455 ?
Cu Se1 Cs 80.75(5) . 5_445 ?
Zr Se1 Cs 155.30(3) 5 5_445 ?
Zr Se1 Cs 97.45(4) 5_455 5_445 ?
Cu Se1 Cs 80.75(5) . 5_545 ?
Zr Se1 Cs 97.45(4) 5 5_545 ?
Zr Se1 Cs 155.30(3) 5_455 5_545 ?
Cs Se1 Cs 65.53(4) 5_445 5_545 ?
Cu Se1 Cs 177.63(4) . 9_565 ?
Zr Se1 Cs 102.80(3) 5 9_565 ?
Zr Se1 Cs 102.80(3) 5_455 9_565 ?
Cs Se1 Cs 97.27(4) 5_445 9_565 ?
Cs Se1 Cs 97.27(4) 5_545 9_565 ?
Cu Se2 Cu 105.83(8) 5_445 5_545 ?
Cu Se2 Zr 78.16(2) 5_445 . ?
Cu Se2 Zr 78.16(2) 5_545 . ?
Cu Se2 Zr 78.16(2) 5_445 2 ?
Cu Se2 Zr 78.16(2) 5_545 2 ?
Zr Se2 Zr 140.21(5) . 2 ?
Cu Se2 Cs 160.57(4) 5_445 5_545 ?
Cu Se2 Cs 93.60(5) 5_545 5_545 ?
Zr Se2 Cs 106.49(2) . 5_545 ?
Zr Se2 Cs 106.49(2) 2 5_545 ?
Cu Se2 Cs 93.60(5) 5_445 5_445 ?
Cu Se2 Cs 160.57(4) 5_545 5_445 ?
Zr Se2 Cs 106.49(2) . 5_445 ?
Zr Se2 Cs 106.49(2) 2 5_445 ?
Cs Se2 Cs 66.96(5) 5_545 5_445 ?

loop_
_geom_bond_atom_site_label_1
_geom_bond_atom_site_label_2
_geom_bond_distance
_geom_bond_site_symmetry_2
_geom_bond_publ_flag
Cs Se2 3.5373(19) 5_455 ?
Cs Se2 3.5373(19) 5 ?
Cs Se1 3.6061(14) 14_556 ?
Cs Se1 3.6061(14) 5 ?
Cs Se1 3.6061(15) 5_455 ?
Cs Se1 3.6061(14) 14_456 ?
Cs Se1 3.6824(18) 9_565 ?
Cs Se1 3.6824(18) 2_565 ?
Cs Cs 3.903(2) 1_455 ?
Cs Cs 3.903(2) 1_655 ?
Cs Cu 4.003(2) 5 ?
Cs Cu 4.003(2) 5_455 ?
Zr Se1 2.7119(12) 13 ?
Zr Se1 2.7119(12) 13_455 ?
Zr Se1 2.7119(12) 5_445 ?
Zr Se1 2.7119(12) 5_545 ?
Zr Se2 2.7158(14) . ?
Zr Se2 2.7158(14) 9 ?
Zr Cu 3.2609(14) 5_545 ?
Zr Cu 3.2609(14) 13_455 ?
Zr Cu 3.2609(14) 5_445 ?
Zr Cu 3.2609(14) 13 ?
Cu Se1 2.4123(15) . ?
Cu Se1 2.4123(15) 10_556 ?
Cu Se2 2.4463(15) 5 ?
Cu Se2 2.4463(15) 5_455 ?
Cu Zr 3.2609(14) 6 ?
Cu Zr 3.2609(14) 5_455 ?
Cu Zr 3.2609(14) 6_455 ?
Cu Zr 3.2609(14) 5 ?
Cu Cs 4.003(2) 5_445 ?
Cu Cs 4.003(2) 5_545 ?
Se1 Zr 2.7119(12) 5 ?
Se1 Zr 2.7119(12) 5_455 ?
Se1 Cs 3.6061(14) 5_445 ?
Se1 Cs 3.6061(14) 5_545 ?
Se1 Cs 3.6824(18) 9_565 ?
Se2 Cu 2.4463(15) 5_445 ?
Se2 Cu 2.4463(15) 5_545 ?
Se2 Zr 2.7158(14) 2 ?
Se2 Cs 3.5373(19) 5_545 ?
Se2 Cs 3.5373(19) 5_445 ?
